data_4036009
loop_
_publ_author_name
'Wong, Wai-Shing'
'Tse, Ho-Wing'
'Cheung, Enoch'
'Kuck, Dietmar'
'Chow, Hak-Fun'

_publ_section_title
;
 Enantiopure Aromatic Saddles Bearing the Fenestrindane Core.
;
_journal_issue 2
_journal_name_full 'The Journal of organic chemistry'
_journal_page_first 869
_journal_page_last 878
_journal_paper_doi 10.1021/acs.joc.8b02719
_journal_volume 84
_journal_year 2019
_chemical_absolute_configuration ad
_chemical_formula_sum 'C29 H26 O4'
_chemical_formula_weight 438.50
_space_group_crystal_system orthorhombic
_space_group_IT_number 19
_space_group_name_Hall 'P 2ac 2ab'
_space_group_name_H-M_alt 'P 21 21 21'
_atom_sites_solution_hydrogens geom
_audit_creation_method SHELXL-2014/6
_cell_angle_alpha 90
_cell_angle_beta 90
_cell_angle_gamma 90
_cell_formula_units_Z 4
_cell_length_a 6.4222(4)
_cell_length_b 15.4984(10)
_cell_length_c 22.8000(15)
_cell_measurement_reflns_used 353
_cell_measurement_temperature 298(2)
_cell_measurement_theta_max 15
_cell_measurement_theta_min 15
_cell_volume 2269.4(3)
_computing_cell_refinement 'BRUKER D8VENTURE DIFFRACTOMETER'
_computing_data_collection 'BRUKER D8VENTURE DIFFRACTOMETER'
_computing_data_reduction 'BRUKER D8VENTURE DIFFRACTOMETER'
_computing_structure_refinement 'SHELXL-2014/6 (Sheldrick, 2014)'
_diffrn_ambient_temperature 298(2)
_diffrn_measured_fraction_theta_full 0.991
_diffrn_measured_fraction_theta_max 0.990
_diffrn_measurement_device_type 'BRUKER D8VENTURE DIFFRACTOMETER'
_diffrn_measurement_method 'PHI & OMEGA SCAN'
_diffrn_radiation_type CuK\a
_diffrn_radiation_wavelength 1.54178
_diffrn_reflns_av_R_equivalents 0.0412
_diffrn_reflns_av_unetI/netI 0.0229
_diffrn_reflns_Laue_measured_fraction_full 0.991
_diffrn_reflns_Laue_measured_fraction_max 0.990
_diffrn_reflns_limit_h_max 6
_diffrn_reflns_limit_h_min -7
_diffrn_reflns_limit_k_max 18
_diffrn_reflns_limit_k_min -18
_diffrn_reflns_limit_l_max 26
_diffrn_reflns_limit_l_min -27
_diffrn_reflns_number 30297
_diffrn_reflns_point_group_measured_fraction_full 0.992
_diffrn_reflns_point_group_measured_fraction_max 0.990
_diffrn_reflns_theta_full 67.679
_diffrn_reflns_theta_max 68.597
_diffrn_reflns_theta_min 3.448
_exptl_absorpt_coefficient_mu 0.677
_exptl_absorpt_correction_T_max 0.7531
_exptl_absorpt_correction_T_min 0.2126
_exptl_absorpt_correction_type multi-scan
_exptl_crystal_colour colourless
_exptl_crystal_density_diffrn 1.283
_exptl_crystal_description block
_exptl_crystal_F_000 928
_refine_diff_density_max 0.203
_refine_diff_density_min -0.165
_refine_diff_density_rms 0.042
_refine_ls_abs_structure_details
;
 Flack x determined using 1647 quotients [(I+)-(I-)]/[(I+)+(I-)]
 (Parsons, Flack and Wagner, Acta Cryst. B69 (2013) 249-259).
;
_refine_ls_abs_structure_Flack 0.05(5)
_refine_ls_extinction_coef 0.0352(19)
_refine_ls_extinction_expression Fc^*^=kFc[1+0.001xFc^2^\l^3^/sin(2\q)]^-1/4^
_refine_ls_extinction_method SHELXL
_refine_ls_goodness_of_fit_ref 1.067
_refine_ls_hydrogen_treatment constr
_refine_ls_matrix_type full
_refine_ls_number_parameters 303
_refine_ls_number_reflns 4149
_refine_ls_number_restraints 0
_refine_ls_restrained_S_all 1.067
_refine_ls_R_factor_all 0.0347
_refine_ls_R_factor_gt 0.0332
_refine_ls_shift/su_max 0.001
_refine_ls_shift/su_mean 0.000
_refine_ls_structure_factor_coef Fsqd
_refine_ls_weighting_details 'w=1/[\s^2^(Fo^2^)+(0.0450P)^2^+0.2798P] where P=(Fo^2^+2Fc^2^)/3'
_refine_ls_weighting_scheme calc
_refine_ls_wR_factor_gt 0.0828
_refine_ls_wR_factor_ref 0.0841
_reflns_Friedel_coverage 0.729
_reflns_Friedel_fraction_full 0.993
_reflns_Friedel_fraction_max 0.991
_reflns_number_gt 3997
_reflns_number_total 4149
_reflns_threshold_expression 'I > 2\s(I)'
_cod_data_source_file jo8b02719_si_003.cif
_cod_data_source_block (+)-fenestrene
_cod_database_code 4036009
_shelx_space_group_comment
;
The symmetry employed for this shelxl refinement is uniquely defined
by the following loop, which should always be used as a source of
symmetry information in preference to the above space-group names.
They are only intended as comments.
;
_shelxl_version_number 2014/6

loop_
_space_group_symop_operation_xyz
'x, y, z'
'-x+1/2, -y, z+1/2'
'-x, y+1/2, -z+1/2'
'x+1/2, -y+1/2, -z'

loop_
_atom_site_label
_atom_site_type_symbol
_atom_site_fract_x
_atom_site_fract_y
_atom_site_fract_z
_atom_site_U_iso_or_equiv
_atom_site_adp_type
_atom_site_occupancy
_atom_site_site_symmetry_order
_atom_site_calc_flag
_atom_site_refinement_flags_posn
_atom_site_refinement_flags_adp
O2 O 0.2780(3) 0.48219(11) 0.63747(6) 0.0606(5) Uani 1 1 d . .
C2 C 0.4371(3) 0.44805(13) 0.60490(8) 0.0428(5) Uani 1 1 d . .
C3 C 0.5814(4) 0.38874(13) 0.62430(9) 0.0504(5) Uani 1 1 d . .
H3 H 0.5720 0.3673 0.6623 0.061 Uiso 1 1 calc R U
C4 C 0.7409(4) 0.36055(13) 0.58779(9) 0.0510(5) Uani 1 1 d . .
H4 H 0.8395 0.3218 0.6019 0.061 Uiso 1 1 calc R U
O4 O 0.3871(3) 0.80843(9) 0.38345(8) 0.0633(5) Uani 1 1 d . .
C5 C 0.7538(3) 0.38976(12) 0.53050(9) 0.0418(4) Uani 1 1 d . .
O5 O -0.1151(2) 0.53279(10) 0.32157(7) 0.0543(4) Uani 1 1 d . .
C6 C 0.6011(3) 0.44621(11) 0.50981(8) 0.0357(4) Uani 1 1 d . .
C7 C 0.3123(3) 0.54358(12) 0.51800(8) 0.0374(4) Uani 1 1 d . .
H7 H 0.1658 0.5264 0.5203 0.045 Uiso 1 1 calc R U
C8 C 0.5255(3) 0.42251(12) 0.39919(8) 0.0388(4) Uani 1 1 d . .
C9 C 0.5795(3) 0.48378(11) 0.44872(8) 0.0347(4) Uani 1 1 d . .
H9 H 0.7045 0.5169 0.4387 0.042 Uiso 1 1 calc R U
C10 C 0.3885(3) 0.54500(11) 0.45291(7) 0.0338(4) Uani 1 1 d . .
C11 C 0.4366(3) 0.64152(11) 0.43869(8) 0.0380(4) Uani 1 1 d . .
H11 H 0.5805 0.6485 0.4251 0.046 Uiso 1 1 calc R U
C12 C 0.4033(4) 0.68700(13) 0.49632(9) 0.0479(5) Uani 1 1 d . .
H12 H 0.4252 0.7458 0.5016 0.057 Uiso 1 1 calc R U
C13 C 0.3405(4) 0.63540(13) 0.53820(9) 0.0476(5) Uani 1 1 d . .
H13 H 0.3158 0.6535 0.5765 0.057 Uiso 1 1 calc R U
C14 C 0.3309(3) 0.44076(11) 0.37557(8) 0.0387(4) Uani 1 1 d . .
C15 C 0.6493(4) 0.35823(13) 0.37483(9) 0.0509(5) Uani 1 1 d . .
H15 H 0.7795 0.3459 0.3906 0.061 Uiso 1 1 calc R U
C16 C 0.5759(5) 0.31289(15) 0.32689(11) 0.0643(7) Uani 1 1 d . .
H16 H 0.6583 0.2703 0.3100 0.077 Uiso 1 1 calc R U
C17 C 0.3817(5) 0.33023(16) 0.30388(11) 0.0672(7) Uani 1 1 d . .
H17 H 0.3342 0.2988 0.2718 0.081 Uiso 1 1 calc R U
C18 C 0.2566(4) 0.39378(13) 0.32784(9) 0.0540(6) Uani 1 1 d . .
H18 H 0.1253 0.4049 0.3124 0.065 Uiso 1 1 calc R U
C19 C 0.2227(3) 0.51309(11) 0.40805(7) 0.0358(4) Uani 1 1 d . .
H19 H 0.1007 0.4907 0.4289 0.043 Uiso 1 1 calc R U
C20 C 0.2844(3) 0.66378(12) 0.39065(8) 0.0385(4) Uani 1 1 d . .
C21 C 0.1642(3) 0.59387(12) 0.37404(8) 0.0377(4) Uani 1 1 d . .
C22 C 0.2553(4) 0.74472(12) 0.36490(9) 0.0464(5) Uani 1 1 d . .
C24 C 0.3444(5) 0.89315(15) 0.36498(14) 0.0722(8) Uani 1 1 d . .
H24A H 0.3553 0.8964 0.3231 0.108 Uiso 1 1 calc R U
H24B H 0.4427 0.9320 0.3825 0.108 Uiso 1 1 calc R U
H24C H 0.2060 0.9089 0.3768 0.108 Uiso 1 1 calc R U
C23 C -0.2959(4) 0.54468(19) 0.28668(10) 0.0613(7) Uani 1 1 d . .
H23A H -0.2558 0.5626 0.2480 0.092 Uiso 1 1 calc R U
H23B H -0.3826 0.5881 0.3041 0.092 Uiso 1 1 calc R U
H23C H -0.3714 0.4914 0.2843 0.092 Uiso 1 1 calc R U
C25 C 0.0973(4) 0.75425(14) 0.32417(10) 0.0567(6) Uani 1 1 d . .
H25 H 0.0745 0.8077 0.3068 0.068 Uiso 1 1 calc R U
C26 C 0.0034(3) 0.60423(14) 0.33369(8) 0.0438(5) Uani 1 1 d . .
C27 C -0.0275(4) 0.68470(16) 0.30905(10) 0.0557(6) Uani 1 1 d . .
H27 H -0.1339 0.6923 0.2819 0.067 Uiso 1 1 calc R U
C28 C 1.0706(4) 0.31360(15) 0.51122(13) 0.0632(6) Uani 1 1 d . .
H28A H 1.1707 0.3066 0.4803 0.095 Uiso 1 1 calc R U
H28B H 1.0162 0.2582 0.5222 0.095 Uiso 1 1 calc R U
H28C H 1.1365 0.3399 0.5445 0.095 Uiso 1 1 calc R U
C29 C 0.2603(6) 0.4571(2) 0.69627(11) 0.0911(11) Uani 1 1 d . .
H29A H 0.2307 0.3964 0.6983 0.137 Uiso 1 1 calc R U
H29B H 0.1493 0.4887 0.7145 0.137 Uiso 1 1 calc R U
H29C H 0.3886 0.4689 0.7163 0.137 Uiso 1 1 calc R U
O1 O 0.9054(3) 0.36709(10) 0.49143(7) 0.0548(4) Uani 1 1 d . .
C1 C 0.4503(3) 0.47744(11) 0.54695(8) 0.0360(4) Uani 1 1 d . .

loop_
_atom_site_aniso_label
_atom_site_aniso_U_11
_atom_site_aniso_U_22
_atom_site_aniso_U_33
_atom_site_aniso_U_23
_atom_site_aniso_U_13
_atom_site_aniso_U_12
O2 0.0673(11) 0.0815(11) 0.0331(7) 0.0085(7) 0.0073(7) 0.0167(9)
C2 0.0511(12) 0.0451(10) 0.0324(9) 0.0009(8) -0.0036(8) -0.0020(9)
C3 0.0703(15) 0.0478(11) 0.0332(9) 0.0066(8) -0.0103(10) 0.0031(10)
C4 0.0636(14) 0.0427(10) 0.0466(11) 0.0056(8) -0.0173(10) 0.0105(10)
O4 0.0718(11) 0.0379(7) 0.0801(11) 0.0119(7) -0.0205(10) -0.0042(7)
C5 0.0426(11) 0.0359(9) 0.0470(10) -0.0001(7) -0.0058(8) 0.0041(8)
O5 0.0500(9) 0.0622(9) 0.0507(8) 0.0098(7) -0.0182(7) -0.0093(8)
C6 0.0376(10) 0.0335(8) 0.0360(9) 0.0021(7) -0.0049(7) -0.0003(7)
C7 0.0347(10) 0.0446(10) 0.0328(8) 0.0019(7) -0.0008(7) 0.0045(8)
C8 0.0479(11) 0.0358(9) 0.0329(9) 0.0060(7) 0.0050(8) -0.0016(8)
C9 0.0332(9) 0.0343(8) 0.0367(9) 0.0041(7) 0.0030(7) 0.0017(7)
C10 0.0318(9) 0.0373(9) 0.0324(8) 0.0045(7) -0.0015(7) 0.0008(7)
C11 0.0371(10) 0.0350(9) 0.0418(10) 0.0045(7) -0.0050(8) 0.0011(8)
C12 0.0550(13) 0.0369(9) 0.0516(11) -0.0037(8) -0.0137(10) 0.0043(9)
C13 0.0566(13) 0.0475(11) 0.0387(10) -0.0058(9) -0.0072(9) 0.0133(10)
C14 0.0474(11) 0.0346(8) 0.0341(9) 0.0066(7) 0.0008(8) -0.0072(8)
C15 0.0652(14) 0.0428(10) 0.0448(10) 0.0037(9) 0.0077(10) 0.0089(10)
C16 0.092(2) 0.0439(11) 0.0569(13) -0.0077(10) 0.0102(14) 0.0074(13)
C17 0.100(2) 0.0486(12) 0.0531(13) -0.0144(10) -0.0034(14) -0.0128(14)
C18 0.0710(16) 0.0445(11) 0.0463(11) -0.0018(9) -0.0092(11) -0.0140(11)
C19 0.0346(9) 0.0395(9) 0.0333(9) 0.0068(7) -0.0011(7) -0.0031(8)
C20 0.0385(10) 0.0401(9) 0.0370(9) 0.0049(7) -0.0016(8) 0.0030(8)
C21 0.0383(10) 0.0418(9) 0.0329(8) 0.0046(7) 0.0007(7) 0.0013(8)
C22 0.0524(12) 0.0402(10) 0.0467(11) 0.0056(8) -0.0029(10) 0.0029(9)
C24 0.0832(19) 0.0416(12) 0.0919(19) 0.0146(12) -0.0087(16) -0.0024(12)
C23 0.0484(13) 0.0906(18) 0.0450(11) 0.0181(12) -0.0133(10) -0.0133(13)
C25 0.0702(16) 0.0459(11) 0.0539(12) 0.0144(10) -0.0120(12) 0.0105(11)
C26 0.0416(11) 0.0540(11) 0.0358(9) 0.0041(8) -0.0045(8) 0.0000(9)
C27 0.0600(14) 0.0617(13) 0.0453(11) 0.0094(10) -0.0172(10) 0.0087(11)
C28 0.0455(13) 0.0516(12) 0.0925(18) 0.0051(12) -0.0053(12) 0.0135(11)
C29 0.099(2) 0.131(3) 0.0434(13) 0.0224(15) 0.0196(15) 0.032(2)
O1 0.0474(9) 0.0574(9) 0.0597(9) 0.0068(7) 0.0020(7) 0.0190(7)
C1 0.0383(10) 0.0361(8) 0.0335(9) 0.0004(7) -0.0054(7) -0.0003(7)

loop_
_atom_type_symbol
_atom_type_description
_atom_type_scat_dispersion_real
_atom_type_scat_dispersion_imag
_atom_type_scat_source
C C 0.0181 0.0091 'International Tables Vol C Tables 4.2.6.8 and 6.1.1.4'
H H 0.0000 0.0000 'International Tables Vol C Tables 4.2.6.8 and 6.1.1.4'
O O 0.0492 0.0322 'International Tables Vol C Tables 4.2.6.8 and 6.1.1.4'

loop_
_geom_angle_atom_site_label_1
_geom_angle_atom_site_label_2
_geom_angle_atom_site_label_3
_geom_angle
C2 O2 C29 118.2(2)
O2 C2 C3 125.83(18)
O2 C2 C1 115.55(18)
C3 C2 C1 118.62(19)
C2 C3 C4 120.85(18)
C2 C3 H3 119.6
C4 C3 H3 119.6
C5 C4 C3 120.39(19)
C5 C4 H4 119.8
C3 C4 H4 119.8
C22 O4 C24 117.5(2)
O1 C5 C4 125.00(19)
O1 C5 C6 116.20(16)
C4 C5 C6 118.8(2)
C26 O5 C23 117.53(18)
C1 C6 C5 120.48(16)
C1 C6 C9 111.48(16)
C5 C6 C9 127.98(17)
C13 C7 C1 115.98(16)
C13 C7 C10 103.85(15)
C1 C7 C10 103.96(14)
C13 C7 H7 110.9
C1 C7 H7 110.9
C10 C7 H7 110.9
C14 C8 C15 120.34(19)
C14 C8 C9 111.52(17)
C15 C8 C9 128.0(2)
C8 C9 C6 117.70(14)
C8 C9 C10 104.35(15)
C6 C9 C10 104.50(14)
C8 C9 H9 109.9
C6 C9 H9 109.9
C10 C9 H9 109.9
C9 C10 C19 107.79(14)
C9 C10 C11 114.59(15)
C19 C10 C11 107.64(14)
C9 C10 C7 107.27(13)
C19 C10 C7 113.91(15)
C11 C10 C7 105.82(14)
C12 C11 C20 115.76(16)
C12 C11 C10 103.83(15)
C20 C11 C10 103.99(15)
C12 C11 H11 110.9
C20 C11 H11 110.9
C10 C11 H11 110.9
C13 C12 C11 113.21(18)
C13 C12 H12 123.4
C11 C12 H12 123.4
C12 C13 C7 113.02(17)
C12 C13 H13 123.5
C7 C13 H13 123.5
C8 C14 C18 120.3(2)
C8 C14 C19 111.97(16)
C18 C14 C19 127.8(2)
C16 C15 C8 119.0(2)
C16 C15 H15 120.5
C8 C15 H15 120.5
C17 C16 C15 120.7(2)
C17 C16 H16 119.7
C15 C16 H16 119.7
C16 C17 C18 120.9(2)
C16 C17 H17 119.5
C18 C17 H17 119.5
C17 C18 C14 118.8(2)
C17 C18 H18 120.6
C14 C18 H18 120.6
C14 C19 C21 118.31(15)
C14 C19 C10 104.06(15)
C21 C19 C10 104.04(14)
C14 C19 H19 110.0
C21 C19 H19 110.0
C10 C19 H19 110.0
C21 C20 C22 120.90(18)
C21 C20 C11 112.42(15)
C22 C20 C11 126.66(18)
C20 C21 C26 120.30(18)
C20 C21 C19 111.57(16)
C26 C21 C19 127.98(17)
O4 C22 C25 125.76(18)
O4 C22 C20 115.83(19)
C25 C22 C20 118.4(2)
O4 C24 H24A 109.5
O4 C24 H24B 109.5
H24A C24 H24B 109.5
O4 C24 H24C 109.5
H24A C24 H24C 109.5
H24B C24 H24C 109.5
O5 C23 H23A 109.5
O5 C23 H23B 109.5
H23A C23 H23B 109.5
O5 C23 H23C 109.5
H23A C23 H23C 109.5
H23B C23 H23C 109.5
C22 C25 C27 120.51(19)
C22 C25 H25 119.7
C27 C25 H25 119.7
O5 C26 C27 124.51(19)
O5 C26 C21 116.86(17)
C27 C26 C21 118.6(2)
C26 C27 C25 121.2(2)
C26 C27 H27 119.4
C25 C27 H27 119.4
O1 C28 H28A 109.5
O1 C28 H28B 109.5
H28A C28 H28B 109.5
O1 C28 H28C 109.5
H28A C28 H28C 109.5
H28B C28 H28C 109.5
O2 C29 H29A 109.5
O2 C29 H29B 109.5
H29A C29 H29B 109.5
O2 C29 H29C 109.5
H29A C29 H29C 109.5
H29B C29 H29C 109.5
C5 O1 C28 118.39(18)
C6 C1 C2 120.63(17)
C6 C1 C7 112.58(15)
C2 C1 C7 126.78(17)

loop_
_geom_bond_atom_site_label_1
_geom_bond_atom_site_label_2
_geom_bond_distance
O2 C2 1.370(3)
O2 C29 1.401(3)
C2 C3 1.378(3)
C2 C1 1.400(3)
C3 C4 1.390(3)
C3 H3 0.9300
C4 C5 1.385(3)
C4 H4 0.9300
O4 C22 1.367(3)
O4 C24 1.406(3)
C5 O1 1.366(3)
C5 C6 1.396(3)
O5 C26 1.372(3)
O5 C23 1.419(3)
C6 C1 1.374(3)
C6 C9 1.516(2)
C7 C13 1.507(3)
C7 C1 1.507(2)
C7 C10 1.563(2)
C7 H7 0.9800
C8 C14 1.390(3)
C8 C15 1.390(3)
C8 C9 1.516(3)
C9 C10 1.554(2)
C9 H9 0.9800
C10 C19 1.557(2)
C10 C11 1.561(2)
C11 C12 1.506(3)
C11 C20 1.508(3)
C11 H11 0.9800
C12 C13 1.309(3)
C12 H12 0.9300
C13 H13 0.9300
C14 C18 1.394(3)
C14 C19 1.512(3)
C15 C16 1.382(3)
C15 H15 0.9300
C16 C17 1.379(4)
C16 H16 0.9300
C17 C18 1.384(4)
C17 H17 0.9300
C18 H18 0.9300
C19 C21 1.520(2)
C19 H19 0.9800
C20 C21 1.383(3)
C20 C22 1.398(3)
C21 C26 1.392(3)
C22 C25 1.384(3)
C24 H24A 0.9600
C24 H24B 0.9600
C24 H24C 0.9600
C23 H23A 0.9600
C23 H23B 0.9600
C23 H23C 0.9600
C25 C27 1.387(4)
C25 H25 0.9300
C26 C27 1.382(3)
C27 H27 0.9300
C28 O1 1.420(3)
C28 H28A 0.9600
C28 H28B 0.9600
C28 H28C 0.9600
C29 H29A 0.9600
C29 H29B 0.9600
C29 H29C 0.9600

loop_
_geom_torsion_atom_site_label_1
_geom_torsion_atom_site_label_2
_geom_torsion_atom_site_label_3
_geom_torsion_atom_site_label_4
_geom_torsion
C29 O2 C2 C3 1.6(4)
C29 O2 C2 C1 -178.2(3)
O2 C2 C3 C4 -177.9(2)
C1 C2 C3 C4 2.0(3)
C2 C3 C4 C5 -1.9(3)
C3 C4 C5 O1 179.0(2)
C3 C4 C5 C6 -1.5(3)
O1 C5 C6 C1 -175.48(17)
C4 C5 C6 C1 5.0(3)
O1 C5 C6 C9 1.7(3)
C4 C5 C6 C9 -177.75(19)
C14 C8 C9 C6 114.83(18)
C15 C8 C9 C6 -69.3(3)
C14 C8 C9 C10 -0.40(19)
C15 C8 C9 C10 175.49(18)
C1 C6 C9 C8 -115.01(18)
C5 C6 C9 C8 67.6(3)
C1 C6 C9 C10 0.1(2)
C5 C6 C9 C10 -177.28(18)
C8 C9 C10 C19 3.69(17)
C6 C9 C10 C19 -120.49(15)
C8 C9 C10 C11 -116.10(16)
C6 C9 C10 C11 119.72(16)
C8 C9 C10 C7 126.75(15)
C6 C9 C10 C7 2.57(18)
C13 C7 C10 C9 117.63(16)
C1 C7 C10 C9 -4.12(18)
C13 C7 C10 C19 -123.18(16)
C1 C7 C10 C19 115.07(16)
C13 C7 C10 C11 -5.13(19)
C1 C7 C10 C11 -126.88(16)
C9 C10 C11 C12 -113.49(17)
C19 C10 C11 C12 126.64(16)
C7 C10 C11 C12 4.5(2)
C9 C10 C11 C20 125.00(16)
C19 C10 C11 C20 5.13(19)
C7 C10 C11 C20 -117.02(16)
C20 C11 C12 C13 111.1(2)
C10 C11 C12 C13 -2.2(2)
C11 C12 C13 C7 -1.3(3)
C1 C7 C13 C12 117.5(2)
C10 C7 C13 C12 4.1(2)
C15 C8 C14 C18 1.1(3)
C9 C8 C14 C18 177.32(17)
C15 C8 C14 C19 -179.49(17)
C9 C8 C14 C19 -3.2(2)
C14 C8 C15 C16 0.0(3)
C9 C8 C15 C16 -175.56(19)
C8 C15 C16 C17 -0.8(3)
C15 C16 C17 C18 0.6(4)
C16 C17 C18 C14 0.5(4)
C8 C14 C18 C17 -1.3(3)
C19 C14 C18 C17 179.3(2)
C8 C14 C19 C21 120.15(18)
C18 C14 C19 C21 -60.5(3)
C8 C14 C19 C10 5.38(19)
C18 C14 C19 C10 -175.24(18)
C9 C10 C19 C14 -5.40(17)
C11 C10 C19 C14 118.70(15)
C7 C10 C19 C14 -124.30(15)
C9 C10 C19 C21 -129.92(15)
C11 C10 C19 C21 -5.82(18)
C7 C10 C19 C21 111.18(16)
C12 C11 C20 C21 -115.7(2)
C10 C11 C20 C21 -2.5(2)
C12 C11 C20 C22 62.6(3)
C10 C11 C20 C22 175.8(2)
C22 C20 C21 C26 -3.8(3)
C11 C20 C21 C26 174.61(18)
C22 C20 C21 C19 -179.71(18)
C11 C20 C21 C19 -1.3(2)
C14 C19 C21 C20 -110.30(19)
C10 C19 C21 C20 4.5(2)
C14 C19 C21 C26 74.2(3)
C10 C19 C21 C26 -171.04(19)
C24 O4 C22 C25 7.9(4)
C24 O4 C22 C20 -171.2(2)
C21 C20 C22 O4 -178.11(19)
C11 C20 C22 O4 3.7(3)
C21 C20 C22 C25 2.8(3)
C11 C20 C22 C25 -175.4(2)
O4 C22 C25 C27 -179.6(2)
C20 C22 C25 C27 -0.6(4)
C23 O5 C26 C27 -7.6(3)
C23 O5 C26 C21 171.87(19)
C20 C21 C26 O5 -176.94(19)
C19 C21 C26 O5 -1.8(3)
C20 C21 C26 C27 2.6(3)
C19 C21 C26 C27 177.8(2)
O5 C26 C27 C25 179.1(2)
C21 C26 C27 C25 -0.4(4)
C22 C25 C27 C26 -0.6(4)
C4 C5 O1 C28 -3.9(3)
C6 C5 O1 C28 176.60(19)
C5 C6 C1 C2 -5.1(3)
C9 C6 C1 C2 177.27(17)
C5 C6 C1 C7 174.65(17)
C9 C6 C1 C7 -3.0(2)
O2 C2 C1 C6 -178.58(17)
C3 C2 C1 C6 1.5(3)
O2 C2 C1 C7 1.7(3)
C3 C2 C1 C7 -178.15(19)
C13 C7 C1 C6 -108.86(19)
C10 C7 C1 C6 4.4(2)
C13 C7 C1 C2 70.9(3)
C10 C7 C1 C2 -175.84(18)
